data_4303519
loop_
_publ_author_name
'Andrew D. Schwarz'
'Amber L. Thompson'
'Philip Mountford'

_publ_contact_author
;
 Prof P. Mountford           
 Chemistry Research Laboratory
 Mansfield Road
 Oxford
 OX1 3TA
 UK
;
_publ_contact_author_email Philip.Mountford@chem.ox.ac.uk
_publ_contact_author_phone '+44 1865 285140'
_publ_section_title
;
Sulfonamide-Supported Group 4 Catalysts for the Ring-Opening Polymerization
of \e-Caprolactone and rac-Lactide
;
_journal_name_full 'Inorganic Chemistry'
_journal_page_first 10442
_journal_page_last 10454
_journal_paper_doi 10.1021/ic901524s
_journal_volume 48
_journal_year 2009
_chemical_formula_moiety 'C30 H42 N4 O6 S2 Zr1'
_chemical_formula_sum 'C30 H42 N4 O6 S2 Zr'
_chemical_formula_weight 710.04
_chemical_name_systematic
;
Zr(L_py)(OiPr)2 
;
_space_group_IT_number 2
_symmetry_cell_setting triclinic
_symmetry_space_group_name_Hall '-P 1'
_symmetry_space_group_name_H-M 'P -1'
_atom_sites_solution_hydrogens geom
_atom_sites_solution_primary direct
_atom_sites_solution_secondary difmap
_audit_creation_date 07-06-15
_audit_creation_method CRYSTALS_ver_12.84
_cell_angle_alpha 85.4348(14)
_cell_angle_beta 78.1548(15)
_cell_angle_gamma 84.6582(16)
_cell_formula_units_Z 2
_cell_length_a 9.2206(2)
_cell_length_b 9.6331(2)
_cell_length_c 18.7269(5)
_cell_measurement_reflns_used 13210
_cell_measurement_temperature 150
_cell_measurement_theta_max 27
_cell_measurement_theta_min 5
_cell_volume 1617.76(7)
_computing_cell_refinement 'DENZO/SCALEPACK (Otwinowski & Minor, 1997)'
_computing_data_collection 'COLLECT (Nonius, 1997-2001).'
_computing_data_reduction 'DENZO/SCALEPACK (Otwinowski & Minor, 1997)'
_computing_molecular_graphics 'CAMERON (Watkin et al., 1996)'
_computing_publication_material 'CRYSTALS (Betteridge et al., 2003)'
_computing_structure_refinement 'CRYSTALS (Betteridge et al., 2003)'
_computing_structure_solution 'SIR92 (Altomare et al., 1994)'
_diffrn_ambient_temperature 150
_diffrn_measured_fraction_theta_full 0.990
_diffrn_measured_fraction_theta_max 0.986
_diffrn_measurement_device_type 'Nonius KappaCCD'
_diffrn_measurement_method \w
_diffrn_radiation_monochromator graphite
_diffrn_radiation_type 'Mo K\a'
_diffrn_radiation_wavelength 0.71073
_diffrn_reflns_av_R_equivalents 0.028
_diffrn_reflns_limit_h_max 11
_diffrn_reflns_limit_h_min -11
_diffrn_reflns_limit_k_max 10
_diffrn_reflns_limit_k_min -12
_diffrn_reflns_limit_l_max 23
_diffrn_reflns_limit_l_min -24
_diffrn_reflns_number 12541
_diffrn_reflns_theta_full 25.260
_diffrn_reflns_theta_max 27.456
_diffrn_reflns_theta_min 5.111
_diffrn_standards_number 0
_exptl_absorpt_coefficient_mu 0.517
_exptl_absorpt_correction_T_max 0.94
_exptl_absorpt_correction_T_min 0.90
_exptl_absorpt_correction_type multi-scan
_exptl_absorpt_process_details 'DENZO/SCALEPACK (Otwinowski & Minor, 1997)'
_exptl_crystal_colour 'light brown'
_exptl_crystal_density_diffrn 1.458
_exptl_crystal_description block
_exptl_crystal_F_000 740
_exptl_crystal_size_max 0.20
_exptl_crystal_size_mid 0.20
_exptl_crystal_size_min 0.12
_refine_diff_density_max 0.48
_refine_diff_density_min -0.44
_refine_ls_extinction_method None
_refine_ls_goodness_of_fit_ref 1.0757
_refine_ls_hydrogen_treatment constr
_refine_ls_matrix_type full
_refine_ls_number_parameters 388
_refine_ls_number_reflns 5477
_refine_ls_number_restraints 0
_refine_ls_R_factor_all 0.0506
_refine_ls_R_factor_gt 0.0326
_refine_ls_shift/su_max 0.000375
_refine_ls_structure_factor_coef F
_refine_ls_weighting_details
;
 Method, part 1, Chebychev polynomial, (Watkin, 1994, Prince, 1982) 
 [weight] = 1.0/[A~0~*T~0~(x)+A~1~*T~1~(x) ... +A~n-1~]*T~n-1~(x)] 
 where A~i~ are the Chebychev coefficients listed below and x= Fcalc/Fmax 
 Method = Robust Weighting (Prince, 1982) 
 W = [weight] * [1-(deltaF/6*sigmaF)^2^]^2^ 
 A~i~ are: 
 0.461 0.207 0.223 
;
_refine_ls_weighting_scheme calc
_refine_ls_wR_factor_all 0.0504
_refine_ls_wR_factor_gt 0.0370
_refine_ls_wR_factor_ref 0.0370
_reflns_limit_h_max 11
_reflns_limit_h_min -11
_reflns_limit_k_max 12
_reflns_limit_k_min -12
_reflns_limit_l_max 24
_reflns_limit_l_min 0
_reflns_number_gt 5477
_reflns_number_total 7284
_reflns_threshold_expression I>3.0\s(I)
_oxford_diffrn_Wilson_B_factor 2.02
_oxford_diffrn_Wilson_scale 11.88
_cod_data_source_file ic901524s_si_001_7.cif
_cod_data_source_block COMPOUND_14
_cod_depositor_comments
;
The following automatic conversions were performed:
'_symmetry_cell_setting' value 'Triclinic' changed to 'triclinic'
according to '/home/saulius/struct/CIF-dictionaries/cif_core.dic'
dictionary named 'cif_core.dic' version 2.4.1 from 2010-06-29.

Automatic conversion script
Id: cif_fix_enum 1527 2010-12-29 10:47:43Z saulius 
;
_cod_original_sg_symbol_H-M 'P -1 '
_cod_original_formula_sum 'C30 H42 N4 O6 S2 Zr1'
_cod_database_code 4303519

loop_
_symmetry_equiv_pos_as_xyz
x,y,z
-x,-y,-z

loop_
_atom_site_label
_atom_site_type_symbol
_atom_site_fract_x
_atom_site_fract_y
_atom_site_fract_z
_atom_site_U_iso_or_equiv
_atom_site_occupancy
_atom_site_adp_type
_atom_site_refinement_flags_posn
_atom_site_refinement_flags_adp
_atom_site_refinement_flags_occupancy
_atom_site_disorder_assembly
_atom_site_disorder_group
_atom_site_attached_hydrogens
Zr1 Zr 0.78749(2) 0.55586(2) 0.243768(12) 0.0204 1.0000 Uani . . . . . .
N1 N 0.5602(2) 0.6482(2) 0.23473(11) 0.0273 1.0000 Uani . . . . . .
N2 N 0.6777(2) 0.7207(2) 0.34024(11) 0.0248 1.0000 Uani . . . . . .
N3 N 0.6714(2) 0.4273(2) 0.34287(10) 0.0244 1.0000 Uani . . . . . .
N4 N 0.9499(2) 0.5734(2) 0.32634(10) 0.0232 1.0000 Uani . . . . . .
S1 S 0.51384(6) 0.54894(6) 0.18340(3) 0.0257 1.0000 Uani . . . . . .
S2 S 0.70099(6) 0.27133(6) 0.37283(3) 0.0269 1.0000 Uani . . . . . .
O1 O 0.87348(19) 0.72148(17) 0.18930(9) 0.0282 1.0000 Uani . . . . . .
O2 O 0.93601(18) 0.41765(17) 0.19932(9) 0.0263 1.0000 Uani . . . . . .
O3 O 0.65422(18) 0.45698(17) 0.16888(9) 0.0269 1.0000 Uani . . . . . .
O4 O 0.37971(19) 0.4798(2) 0.20947(11) 0.0364 1.0000 Uani . . . . . .
O5 O 0.8166(2) 0.20241(19) 0.32122(11) 0.0378 1.0000 Uani . . . . . .
O6 O 0.7193(2) 0.2613(2) 0.44838(10) 0.0422 1.0000 Uani . . . . . .
C1 C 1.0003(3) 0.7744(3) 0.14327(14) 0.0330 1.0000 Uani . . . . . .
C2 C 1.1121(3) 0.8075(3) 0.18758(16) 0.0398 1.0000 Uani . . . . . .
C3 C 0.9557(4) 0.9003(4) 0.09754(19) 0.0558 1.0000 Uani . . . . . .
C4 C 0.9745(3) 0.3083(3) 0.15099(14) 0.0292 1.0000 Uani . . . . . .
C5 C 1.0068(3) 0.3697(3) 0.07278(15) 0.0432 1.0000 Uani . . . . . .
C6 C 1.1064(3) 0.2188(3) 0.17032(17) 0.0391 1.0000 Uani . . . . . .
C7 C 0.4705(3) 0.7625(3) 0.27315(14) 0.0317 1.0000 Uani . . . . . .
C8 C 0.5788(3) 0.8292(3) 0.30882(14) 0.0302 1.0000 Uani . . . . . .
C9 C 0.8013(3) 0.7872(2) 0.36033(13) 0.0283 1.0000 Uani . . . . . .
C10 C 0.9224(3) 0.6777(2) 0.37274(13) 0.0255 1.0000 Uani . . . . . .
C11 C 1.0037(3) 0.6841(3) 0.42680(13) 0.0303 1.0000 Uani . . . . . .
C12 C 1.1191(3) 0.5833(3) 0.43215(14) 0.0334 1.0000 Uani . . . . . .
C13 C 1.1482(3) 0.4776(3) 0.38459(14) 0.0321 1.0000 Uani . . . . . .
C14 C 1.0604(3) 0.4759(3) 0.33271(13) 0.0273 1.0000 Uani . . . . . .
C15 C 0.5952(3) 0.6429(3) 0.40633(13) 0.0302 1.0000 Uani . . . . . .
C16 C 0.5457(3) 0.5069(3) 0.38902(14) 0.0307 1.0000 Uani . . . . . .
C17 C 0.4951(3) 0.6403(3) 0.10002(13) 0.0280 1.0000 Uani . . . . . .
C18 C 0.5925(3) 0.7405(3) 0.07029(15) 0.0391 1.0000 Uani . . . . . .
C19 C 0.5802(3) 0.8106(3) 0.00443(16) 0.0428 1.0000 Uani . . . . . .
C20 C 0.4703(3) 0.7822(3) -0.03277(15) 0.0385 1.0000 Uani . . . . . .
C21 C 0.3733(3) 0.6824(3) -0.00181(15) 0.0390 1.0000 Uani . . . . . .
C22 C 0.3839(3) 0.6112(3) 0.06444(15) 0.0355 1.0000 Uani . . . . . .
C23 C 0.4583(4) 0.8577(4) -0.10564(17) 0.0528 1.0000 Uani . . . . . .
C24 C 0.5326(3) 0.1937(2) 0.37457(12) 0.0230 1.0000 Uani . . . . . .
C25 C 0.4763(3) 0.2000(2) 0.31081(13) 0.0282 1.0000 Uani . . . . . .
C26 C 0.3422(3) 0.1451(3) 0.31208(14) 0.0306 1.0000 Uani . . . . . .
C27 C 0.2620(3) 0.0827(2) 0.37595(14) 0.0289 1.0000 Uani . . . . . .
C28 C 0.3213(3) 0.0749(2) 0.43879(13) 0.0282 1.0000 Uani . . . . . .
C29 C 0.4553(3) 0.1312(2) 0.43856(13) 0.0252 1.0000 Uani . . . . . .
C30 C 0.1146(3) 0.0255(3) 0.37718(18) 0.0430 1.0000 Uani . . . . . .
H11 H 1.0484 0.7015 0.1090 0.0405 1.0000 Uiso R . . . . .
H21 H 1.2013 0.8445 0.1544 0.0489 1.0000 Uiso R . . . . .
H22 H 1.0646 0.8793 0.2227 0.0489 1.0000 Uiso R . . . . .
H23 H 1.1431 0.7206 0.2153 0.0489 1.0000 Uiso R . . . . .
H31 H 1.0452 0.9376 0.0648 0.0719 1.0000 Uiso R . . . . .
H32 H 0.9050 0.9731 0.1314 0.0719 1.0000 Uiso R . . . . .
H33 H 0.8855 0.8748 0.0673 0.0719 1.0000 Uiso R . . . . .
H41 H 0.8882 0.2497 0.1575 0.0373 1.0000 Uiso R . . . . .
H51 H 1.0331 0.2925 0.0386 0.0525 1.0000 Uiso R . . . . .
H52 H 1.0918 0.4300 0.0660 0.0525 1.0000 Uiso R . . . . .
H53 H 0.9168 0.4272 0.0622 0.0525 1.0000 Uiso R . . . . .
H61 H 1.1346 0.1405 0.1369 0.0480 1.0000 Uiso R . . . . .
H62 H 1.1923 0.2774 0.1654 0.0480 1.0000 Uiso R . . . . .
H63 H 1.0790 0.1798 0.2220 0.0480 1.0000 Uiso R . . . . .
H71 H 0.4287 0.8305 0.2380 0.0390 1.0000 Uiso R . . . . .
H72 H 0.3875 0.7260 0.3110 0.0390 1.0000 Uiso R . . . . .
H81 H 0.5218 0.8870 0.3489 0.0369 1.0000 Uiso R . . . . .
H82 H 0.6411 0.8901 0.2713 0.0369 1.0000 Uiso R . . . . .
H91 H 0.7637 0.8382 0.4058 0.0373 1.0000 Uiso R . . . . .
H92 H 0.8425 0.8547 0.3194 0.0373 1.0000 Uiso R . . . . .
H111 H 0.9791 0.7604 0.4615 0.0378 1.0000 Uiso R . . . . .
H121 H 1.1810 0.5878 0.4698 0.0407 1.0000 Uiso R . . . . .
H131 H 1.2303 0.4030 0.3873 0.0394 1.0000 Uiso R . . . . .
H141 H 1.0804 0.3991 0.2983 0.0334 1.0000 Uiso R . . . . .
H151 H 0.6616 0.6222 0.4425 0.0364 1.0000 Uiso R . . . . .
H152 H 0.5059 0.7038 0.4282 0.0364 1.0000 Uiso R . . . . .
H161 H 0.5102 0.4503 0.4354 0.0353 1.0000 Uiso R . . . . .
H162 H 0.4630 0.5269 0.3616 0.0353 1.0000 Uiso R . . . . .
H181 H 0.6724 0.7606 0.0960 0.0455 1.0000 Uiso R . . . . .
H191 H 0.6502 0.8833 -0.0169 0.0518 1.0000 Uiso R . . . . .
H211 H 0.2944 0.6610 -0.0279 0.0476 1.0000 Uiso R . . . . .
H221 H 0.3130 0.5396 0.0864 0.0432 1.0000 Uiso R . . . . .
H231 H 0.5301 0.9319 -0.1167 0.0666 1.0000 Uiso R . . . . .
H232 H 0.3553 0.9020 -0.1042 0.0666 1.0000 Uiso R . . . . .
H233 H 0.4834 0.7898 -0.1449 0.0666 1.0000 Uiso R . . . . .
H251 H 0.5320 0.2442 0.2643 0.0345 1.0000 Uiso R . . . . .
H261 H 0.3013 0.1493 0.2664 0.0371 1.0000 Uiso R . . . . .
H281 H 0.2666 0.0281 0.4847 0.0314 1.0000 Uiso R . . . . .
H291 H 0.4957 0.1271 0.4844 0.0291 1.0000 Uiso R . . . . .
H301 H 0.0741 -0.0148 0.4274 0.0554 1.0000 Uiso R . . . . .
H302 H 0.0434 0.1028 0.3633 0.0554 1.0000 Uiso R . . . . .
H303 H 0.1283 -0.0490 0.3416 0.0554 1.0000 Uiso R . . . . .

loop_
_atom_site_aniso_label
_atom_site_aniso_U_11
_atom_site_aniso_U_22
_atom_site_aniso_U_33
_atom_site_aniso_U_23
_atom_site_aniso_U_13
_atom_site_aniso_U_12
Zr1 0.01984(11) 0.02120(11) 0.02050(11) -0.00243(7) -0.00451(7) -0.00159(7)
N1 0.0244(10) 0.0316(10) 0.0262(10) -0.0063(8) -0.0063(8) 0.0034(8)
N2 0.0270(10) 0.0232(9) 0.0242(9) -0.0019(7) -0.0046(8) -0.0031(8)
N3 0.0253(10) 0.0223(9) 0.0250(10) 0.0000(8) -0.0024(8) -0.0053(8)
N4 0.0244(9) 0.0230(9) 0.0232(9) -0.0021(7) -0.0052(7) -0.0051(7)
S1 0.0208(3) 0.0293(3) 0.0280(3) -0.0032(2) -0.0074(2) -0.0010(2)
S2 0.0244(3) 0.0291(3) 0.0290(3) 0.0055(2) -0.0106(2) -0.0067(2)
O1 0.0289(9) 0.0265(8) 0.0284(9) 0.0018(7) -0.0034(7) -0.0055(7)
O2 0.0248(8) 0.0274(8) 0.0281(8) -0.0068(7) -0.0078(7) 0.0006(6)
O3 0.0247(8) 0.0280(8) 0.0303(9) -0.0092(7) -0.0100(7) 0.0028(6)
O4 0.0251(9) 0.0412(10) 0.0432(11) 0.0041(8) -0.0079(8) -0.0080(8)
O5 0.0279(9) 0.0315(9) 0.0503(11) 0.0043(8) -0.0035(8) 0.0016(7)
O6 0.0437(11) 0.0561(12) 0.0340(10) 0.0113(9) -0.0225(9) -0.0205(9)
C1 0.0312(13) 0.0333(13) 0.0329(13) -0.0021(10) 0.0007(10) -0.0097(10)
C2 0.0311(13) 0.0434(15) 0.0441(16) 0.0074(12) -0.0062(12) -0.0097(12)
C3 0.058(2) 0.061(2) 0.0540(19) 0.0266(16) -0.0251(16) -0.0303(17)
C4 0.0254(12) 0.0289(12) 0.0345(13) -0.0121(10) -0.0061(10) 0.0010(9)
C5 0.0415(15) 0.0574(18) 0.0308(14) -0.0102(13) -0.0083(12) 0.0043(13)
C6 0.0370(14) 0.0354(14) 0.0457(16) -0.0086(12) -0.0121(12) 0.0077(11)
C7 0.0290(12) 0.0314(12) 0.0341(13) -0.0071(10) -0.0081(10) 0.0084(10)
C8 0.0331(13) 0.0250(11) 0.0322(13) -0.0064(10) -0.0072(10) 0.0051(10)
C9 0.0333(13) 0.0250(11) 0.0280(12) -0.0065(9) -0.0060(10) -0.0057(9)
C10 0.0280(11) 0.0256(11) 0.0239(11) -0.0015(9) -0.0044(9) -0.0090(9)
C11 0.0387(13) 0.0304(12) 0.0245(11) -0.0041(9) -0.0070(10) -0.0137(10)
C12 0.0349(13) 0.0407(14) 0.0293(12) 0.0029(10) -0.0136(10) -0.0152(11)
C13 0.0290(12) 0.0364(13) 0.0337(13) 0.0009(11) -0.0126(10) -0.0063(10)
C14 0.0255(11) 0.0280(12) 0.0293(12) -0.0032(9) -0.0061(9) -0.0038(9)
C15 0.0301(12) 0.0332(13) 0.0248(12) -0.0050(10) 0.0019(10) -0.0033(10)
C16 0.0276(12) 0.0328(13) 0.0290(12) -0.0053(10) 0.0035(10) -0.0054(10)
C17 0.0248(11) 0.0331(12) 0.0270(12) -0.0043(10) -0.0078(9) 0.0018(9)
C18 0.0343(14) 0.0504(16) 0.0367(14) 0.0027(12) -0.0165(11) -0.0076(12)
C19 0.0451(16) 0.0502(17) 0.0353(14) 0.0035(12) -0.0129(12) -0.0088(13)
C20 0.0431(15) 0.0435(15) 0.0289(13) -0.0083(11) -0.0123(11) 0.0134(12)
C21 0.0363(14) 0.0489(16) 0.0364(14) -0.0088(12) -0.0194(12) 0.0052(12)
C22 0.0306(13) 0.0427(15) 0.0374(14) -0.0063(11) -0.0155(11) -0.0013(11)
C23 0.065(2) 0.060(2) 0.0346(15) -0.0044(14) -0.0204(15) 0.0126(17)
C24 0.0249(11) 0.0188(10) 0.0262(11) 0.0001(8) -0.0069(9) -0.0034(8)
C25 0.0325(12) 0.0261(11) 0.0277(12) 0.0051(9) -0.0099(10) -0.0079(9)
C26 0.0342(13) 0.0274(12) 0.0350(13) 0.0023(10) -0.0185(10) -0.0050(10)
C27 0.0261(12) 0.0205(11) 0.0406(14) 0.0005(10) -0.0083(10) -0.0031(9)
C28 0.0315(12) 0.0246(11) 0.0264(11) -0.0030(9) 0.0009(9) -0.0057(9)
C29 0.0313(12) 0.0227(11) 0.0231(11) -0.0028(9) -0.0073(9) -0.0041(9)
C30 0.0332(14) 0.0409(15) 0.0578(18) 0.0038(13) -0.0142(13) -0.0119(12)

loop_
_atom_type_symbol
_atom_type_scat_dispersion_real
_atom_type_scat_dispersion_imag
_atom_type_scat_Cromer_Mann_a1
_atom_type_scat_Cromer_Mann_b1
_atom_type_scat_Cromer_Mann_a2
_atom_type_scat_Cromer_Mann_b2
_atom_type_scat_Cromer_Mann_a3
_atom_type_scat_Cromer_Mann_b3
_atom_type_scat_Cromer_Mann_a4
_atom_type_scat_Cromer_Mann_b4
_atom_type_scat_Cromer_Mann_c
_atom_type_scat_source
C 0.0033 0.0016 2.3100 20.8439 1.0200 10.2075 1.5886 0.5687 0.8650 51.6512 0.2156 'International Tables Vol C 4.2.6.8 and 6.1.1.4'
H 0.0000 0.0000 0.4930 10.5109 0.3229 26.1257 0.1402 3.1424 0.0408 57.7998 0.0030 'International Tables Vol C 4.2.6.8 and 6.1.1.4'
O 0.0106 0.0060 3.0485 13.2771 2.2868 5.7011 1.5463 0.3239 0.8670 32.9089 0.2508 'International Tables Vol C 4.2.6.8 and 6.1.1.4'
N 0.0061 0.0033 12.2126 0.0057 3.1322 9.8933 2.0125 28.9975 1.1663 0.5826 -11.5290 'International Tables Vol C 4.2.6.8 and 6.1.1.4'
S 0.1246 0.1234 6.9053 1.4679 5.2034 22.2151 1.4379 0.2536 1.5863 56.1720 0.8669 'International Tables Vol C 4.2.6.8 and 6.1.1.4'
Zr -2.9673 0.5597 17.8765 1.2762 10.9480 11.9160 5.4173 0.1176 3.6572 87.6627 2.0693 'International Tables Vol C 4.2.6.8 and 6.1.1.4'

loop_
_geom_angle_atom_site_label_1
_geom_angle_site_symmetry_1
_geom_angle_atom_site_label_2
_geom_angle_site_symmetry_2
_geom_angle_atom_site_label_3
_geom_angle_site_symmetry_3
_geom_angle
_geom_angle_publ_flag
N1 . Zr1 . N2 . 66.73(7) yes
N1 . Zr1 . N3 . 85.87(7) yes
N2 . Zr1 . N3 . 72.56(7) yes
N1 . Zr1 . N4 . 134.97(7) yes
N2 . Zr1 . N4 . 68.25(6) yes
N3 . Zr1 . N4 . 79.71(7) yes
N1 . Zr1 . O1 . 89.97(7) yes
N2 . Zr1 . O1 . 84.59(7) yes
N3 . Zr1 . O1 . 156.55(7) yes
N4 . Zr1 . O1 . 87.11(7) yes
N1 . Zr1 . O2 . 139.51(7) yes
N2 . Zr1 . O2 . 153.35(7) yes
N3 . Zr1 . O2 . 100.46(7) yes
N4 . Zr1 . O2 . 85.29(7) yes
O1 . Zr1 . O2 . 97.66(7) yes
N1 . Zr1 . O3 . 60.19(6) yes
N2 . Zr1 . O3 . 125.14(6) yes
N3 . Zr1 . O3 . 90.36(7) yes
N4 . Zr1 . O3 . 160.20(6) yes
O1 . Zr1 . O3 . 107.50(7) yes
O2 . Zr1 . O3 . 79.68(6) yes
Zr1 . N1 . S1 . 102.18(10) yes
Zr1 . N1 . C7 . 129.31(15) yes
S1 . N1 . C7 . 128.20(17) yes
Zr1 . N2 . C8 . 107.99(14) yes
Zr1 . N2 . C9 . 107.88(14) yes
C8 . N2 . C9 . 109.62(18) yes
Zr1 . N2 . C15 . 110.09(14) yes
C8 . N2 . C15 . 111.87(19) yes
C9 . N2 . C15 . 109.31(19) yes
Zr1 . N3 . S2 . 132.48(11) yes
Zr1 . N3 . C16 . 113.47(14) yes
S2 . N3 . C16 . 114.03(16) yes
Zr1 . N4 . C10 . 119.54(15) yes
Zr1 . N4 . C14 . 121.78(15) yes
C10 . N4 . C14 . 118.4(2) yes
N1 . S1 . O3 . 98.27(10) yes
N1 . S1 . O4 . 118.00(12) yes
O3 . S1 . O4 . 116.17(11) yes
N1 . S1 . C17 . 110.01(12) yes
O3 . S1 . C17 . 107.13(11) yes
O4 . S1 . C17 . 106.72(11) yes
N3 . S2 . O5 . 108.89(11) yes
N3 . S2 . O6 . 112.62(12) yes
O5 . S2 . O6 . 116.61(12) yes
N3 . S2 . C24 . 104.47(10) yes
O5 . S2 . C24 . 108.21(11) yes
O6 . S2 . C24 . 105.18(11) yes
Zr1 . O1 . C1 . 145.76(16) yes
Zr1 . O2 . C4 . 148.07(15) yes
Zr1 . O3 . S1 . 99.27(8) yes
O1 . C1 . C2 . 110.9(2) yes
O1 . C1 . C3 . 110.3(2) yes
C2 . C1 . C3 . 111.5(2) yes
O1 . C1 . H11 . 108.5 no
C2 . C1 . H11 . 108.3 no
C3 . C1 . H11 . 107.2 no
C1 . C2 . H21 . 110.0 no
C1 . C2 . H22 . 109.0 no
H21 . C2 . H22 . 109.5 no
C1 . C2 . H23 . 109.3 no
H21 . C2 . H23 . 109.5 no
H22 . C2 . H23 . 109.5 no
C1 . C3 . H31 . 110.4 no
C1 . C3 . H32 . 107.9 no
H31 . C3 . H32 . 109.5 no
C1 . C3 . H33 . 110.0 no
H31 . C3 . H33 . 109.5 no
H32 . C3 . H33 . 109.5 no
O2 . C4 . C5 . 109.5(2) yes
O2 . C4 . C6 . 109.0(2) yes
C5 . C4 . C6 . 112.0(2) yes
O2 . C4 . H41 . 108.4 no
C5 . C4 . H41 . 108.9 no
C6 . C4 . H41 . 108.9 no
C4 . C5 . H51 . 109.6 no
C4 . C5 . H52 . 109.4 no
H51 . C5 . H52 . 109.5 no
C4 . C5 . H53 . 109.4 no
H51 . C5 . H53 . 109.5 no
H52 . C5 . H53 . 109.5 no
C4 . C6 . H61 . 110.0 no
C4 . C6 . H62 . 109.4 no
H61 . C6 . H62 . 109.5 no
C4 . C6 . H63 . 109.0 no
H61 . C6 . H63 . 109.5 no
H62 . C6 . H63 . 109.5 no
N1 . C7 . C8 . 104.22(19) yes
N1 . C7 . H71 . 110.5 no
C8 . C7 . H71 . 111.3 no
N1 . C7 . H72 . 110.6 no
C8 . C7 . H72 . 110.7 no
H71 . C7 . H72 . 109.5 no
C7 . C8 . N2 . 110.95(19) yes
C7 . C8 . H81 . 109.4 no
N2 . C8 . H81 . 108.8 no
C7 . C8 . H82 . 109.1 no
N2 . C8 . H82 . 109.0 no
H81 . C8 . H82 . 109.5 no
N2 . C9 . C10 . 109.89(18) yes
N2 . C9 . H91 . 109.7 no
C10 . C9 . H91 . 109.7 no
N2 . C9 . H92 . 109.0 no
C10 . C9 . H92 . 109.0 no
H91 . C9 . H92 . 109.5 no
C9 . C10 . N4 . 115.6(2) yes
C9 . C10 . C11 . 122.6(2) yes
N4 . C10 . C11 . 121.7(2) yes
C10 . C11 . C12 . 119.2(2) yes
C10 . C11 . H111 . 120.3 no
C12 . C11 . H111 . 120.5 no
C11 . C12 . C13 . 119.2(2) yes
C11 . C12 . H121 . 120.4 no
C13 . C12 . H121 . 120.4 no
C12 . C13 . C14 . 118.6(2) yes
C12 . C13 . H131 . 121.0 no
C14 . C13 . H131 . 120.4 no
C13 . C14 . N4 . 122.8(2) yes
C13 . C14 . H141 . 119.0 no
N4 . C14 . H141 . 118.1 no
N2 . C15 . C16 . 112.89(19) yes
N2 . C15 . H151 . 108.8 no
C16 . C15 . H151 . 108.4 no
N2 . C15 . H152 . 108.2 no
C16 . C15 . H152 . 109.0 no
H151 . C15 . H152 . 109.5 no
C15 . C16 . N3 . 109.88(19) yes
C15 . C16 . H161 . 109.8 no
N3 . C16 . H161 . 109.6 no
C15 . C16 . H162 . 109.2 no
N3 . C16 . H162 . 108.9 no
H161 . C16 . H162 . 109.5 no
S1 . C17 . C18 . 119.27(19) yes
S1 . C17 . C22 . 120.2(2) yes
C18 . C17 . C22 . 120.6(2) yes
C17 . C18 . C19 . 119.6(3) yes
C17 . C18 . H181 . 120.2 no
C19 . C18 . H181 . 120.2 no
C18 . C19 . C20 . 120.9(3) yes
C18 . C19 . H191 . 119.6 no
C20 . C19 . H191 . 119.5 no
C19 . C20 . C21 . 118.6(3) yes
C19 . C20 . C23 . 120.9(3) yes
C21 . C20 . C23 . 120.6(3) yes
C20 . C21 . C22 . 121.3(2) yes
C20 . C21 . H211 . 119.3 no
C22 . C21 . H211 . 119.4 no
C17 . C22 . C21 . 119.1(3) yes
C17 . C22 . H221 . 120.4 no
C21 . C22 . H221 . 120.6 no
C20 . C23 . H231 . 109.1 no
C20 . C23 . H232 . 110.5 no
H231 . C23 . H232 . 109.1 no
C20 . C23 . H233 . 109.5 no
H231 . C23 . H233 . 109.1 no
H232 . C23 . H233 . 109.5 no
S2 . C24 . C25 . 118.91(18) yes
S2 . C24 . C29 . 121.08(18) yes
C25 . C24 . C29 . 120.0(2) yes
C24 . C25 . C26 . 119.5(2) yes
C24 . C25 . H251 . 120.4 no
C26 . C25 . H251 . 120.1 no
C25 . C26 . C27 . 121.5(2) yes
C25 . C26 . H261 . 119.9 no
C27 . C26 . H261 . 118.7 no
C26 . C27 . C28 . 118.2(2) yes
C26 . C27 . C30 . 121.1(2) yes
C28 . C27 . C30 . 120.7(2) yes
C27 . C28 . C29 . 121.0(2) yes
C27 . C28 . H281 . 119.2 no
C29 . C28 . H281 . 119.8 no
C28 . C29 . C24 . 119.8(2) yes
C28 . C29 . H291 . 120.3 no
C24 . C29 . H291 . 119.9 no
C27 . C30 . H301 . 109.5 no
C27 . C30 . H302 . 109.2 no
H301 . C30 . H302 . 109.5 no
C27 . C30 . H303 . 109.6 no
H301 . C30 . H303 . 109.5 no
H302 . C30 . H303 . 109.5 no

loop_
_geom_bond_atom_site_label_1
_geom_bond_site_symmetry_1
_geom_bond_atom_site_label_2
_geom_bond_site_symmetry_2
_geom_bond_distance
_geom_bond_publ_flag
Zr1 . N1 . 2.2332(19) yes
Zr1 . N2 . 2.4933(19) yes
Zr1 . N3 . 2.2779(19) yes
Zr1 . N4 . 2.3880(19) yes
Zr1 . O1 . 1.9644(16) yes
Zr1 . O2 . 1.9260(16) yes
Zr1 . O3 . 2.3498(16) yes
N1 . S1 . 1.553(2) yes
N1 . C7 . 1.458(3) yes
N2 . C8 . 1.488(3) yes
N2 . C9 . 1.484(3) yes
N2 . C15 . 1.498(3) yes
N3 . S2 . 1.5807(19) yes
N3 . C16 . 1.486(3) yes
N4 . C10 . 1.352(3) yes
N4 . C14 . 1.337(3) yes
S1 . O3 . 1.4881(17) yes
S1 . O4 . 1.4370(18) yes
S1 . C17 . 1.762(3) yes
S2 . O5 . 1.435(2) yes
S2 . O6 . 1.4536(19) yes
S2 . C24 . 1.779(2) yes
O1 . C1 . 1.414(3) yes
O2 . C4 . 1.416(3) yes
C1 . C2 . 1.519(4) yes
C1 . C3 . 1.503(4) yes
C1 . H11 . 1.000 no
C2 . H21 . 1.000 no
C2 . H22 . 1.000 no
C2 . H23 . 1.000 no
C3 . H31 . 1.000 no
C3 . H32 . 1.000 no
C3 . H33 . 1.000 no
C4 . C5 . 1.516(4) yes
C4 . C6 . 1.512(3) yes
C4 . H41 . 1.000 no
C5 . H51 . 1.000 no
C5 . H52 . 1.000 no
C5 . H53 . 1.000 no
C6 . H61 . 1.000 no
C6 . H62 . 1.000 no
C6 . H63 . 1.000 no
C7 . C8 . 1.522(4) yes
C7 . H71 . 1.000 no
C7 . H72 . 1.000 no
C8 . H81 . 1.000 no
C8 . H82 . 1.000 no
C9 . C10 . 1.504(3) yes
C9 . H91 . 1.000 no
C9 . H92 . 1.000 no
C10 . C11 . 1.386(3) yes
C11 . C12 . 1.386(4) yes
C11 . H111 . 1.000 no
C12 . C13 . 1.377(4) yes
C12 . H121 . 1.000 no
C13 . C14 . 1.389(3) yes
C13 . H131 . 1.000 no
C14 . H141 . 1.000 no
C15 . C16 . 1.506(3) yes
C15 . H151 . 1.000 no
C15 . H152 . 1.000 no
C16 . H161 . 1.000 no
C16 . H162 . 1.000 no
C17 . C18 . 1.386(4) yes
C17 . C22 . 1.392(3) yes
C18 . C19 . 1.379(4) yes
C18 . H181 . 1.000 no
C19 . C20 . 1.400(4) yes
C19 . H191 . 1.000 no
C20 . C21 . 1.386(4) yes
C20 . C23 . 1.514(4) yes
C21 . C22 . 1.386(4) yes
C21 . H211 . 1.000 no
C22 . H221 . 1.000 no
C23 . H231 . 1.000 no
C23 . H232 . 1.000 no
C23 . H233 . 1.000 no
C24 . C25 . 1.391(3) yes
C24 . C29 . 1.386(3) yes
C25 . C26 . 1.385(3) yes
C25 . H251 . 1.000 no
C26 . C27 . 1.394(4) yes
C26 . H261 . 1.000 no
C27 . C28 . 1.390(4) yes
C27 . C30 . 1.509(3) yes
C28 . C29 . 1.394(3) yes
C28 . H281 . 1.000 no
C29 . H291 . 1.000 no
C30 . H301 . 1.000 no
C30 . H302 . 1.000 no
C30 . H303 . 1.000 no
